data_2221362
loop_
_publ_author_name
'Ren, Chun-yan'

_publ_section_title (<i>E</i>)-6-Chloro-<i>N</i>'-(3,5-dichloro-2-hydroxybenzylidene)nicotinohydrazide
_journal_coeditor_code HB2920
_journal_issue 4
_journal_name_full 'Acta Crystallographica Section E'
_journal_page_first o678
_journal_paper_doi 10.1107/S1600536809007272
_journal_volume 65
_journal_year 2009
_chemical_formula_moiety 'C13 H8 Cl3 N3 O2'
_chemical_formula_sum 'C13 H8 Cl3 N3 O2'
_chemical_formula_weight 344.57
_chemical_name_systematic
;
(<i>E</i>)-6-Chloro-<i>N'</i>-(3,5-dichloro-2-
hydroxybenzylidene)nicotinohydrazide
;
_space_group_IT_number 14
_symmetry_cell_setting monoclinic
_symmetry_space_group_name_Hall '-P 2ybc'
_symmetry_space_group_name_H-M 'P 1 21/c 1'
_atom_sites_solution_hydrogens geom
_atom_sites_solution_primary direct
_atom_sites_solution_secondary difmap
_cell_angle_alpha 90.00
_cell_angle_beta 97.90(3)
_cell_angle_gamma 90.00
_cell_formula_units_Z 4
_cell_length_a 4.8920(10)
_cell_length_b 18.014(4)
_cell_length_c 16.112(3)
_cell_measurement_reflns_used 669
_cell_measurement_temperature 298(2)
_cell_measurement_theta_max 18.82
_cell_measurement_theta_min 2.59
_cell_volume 1406.4(5)
_computing_cell_refinement 'SAINT (Siemens, 1996)'
_computing_data_collection 'SMART (Siemens, 1996)'
_computing_data_reduction 'SAINT (Siemens, 1996)'
_computing_molecular_graphics 'SHELXTL (Sheldrick, 2008)'
_computing_publication_material 'SHELXTL (Sheldrick, 2008)'
_computing_structure_refinement 'SHELXL97 (Sheldrick, 2008)'
_computing_structure_solution 'SHELXS97 (Sheldrick, 2008)'
_diffrn_ambient_temperature 298(2)
_diffrn_measured_fraction_theta_full 1.000
_diffrn_measured_fraction_theta_max 1.000
_diffrn_measurement_device_type 'Siemens SMART CCD'
_diffrn_measurement_method '\f and \w scans'
_diffrn_radiation_monochromator graphite
_diffrn_radiation_source 'fine-focus sealed tube'
_diffrn_radiation_type MoK\a
_diffrn_radiation_wavelength 0.71073
_diffrn_reflns_av_R_equivalents 0.0782
_diffrn_reflns_av_sigmaI/netI 0.0841
_diffrn_reflns_limit_h_max 5
_diffrn_reflns_limit_h_min -5
_diffrn_reflns_limit_k_max 21
_diffrn_reflns_limit_k_min -15
_diffrn_reflns_limit_l_max 15
_diffrn_reflns_limit_l_min -19
_diffrn_reflns_number 7275
_diffrn_reflns_theta_full 25.05
_diffrn_reflns_theta_max 25.05
_diffrn_reflns_theta_min 1.70
_diffrn_standards_decay_% 0
_diffrn_standards_number 0
_exptl_absorpt_coefficient_mu 0.658
_exptl_absorpt_correction_T_max 0.864
_exptl_absorpt_correction_T_min 0.842
_exptl_absorpt_correction_type multi-scan
_exptl_absorpt_process_details '(SADABS; Siemens, 1996)'
_exptl_crystal_colour 'light yellow'
_exptl_crystal_density_diffrn 1.627
_exptl_crystal_density_method 'not measured'
_exptl_crystal_description block
_exptl_crystal_F_000 696
_exptl_crystal_size_max 0.27
_exptl_crystal_size_mid 0.23
_exptl_crystal_size_min 0.23
_refine_diff_density_max 0.251
_refine_diff_density_min -0.396
_refine_ls_extinction_method none
_refine_ls_goodness_of_fit_ref 1.006
_refine_ls_hydrogen_treatment constr
_refine_ls_matrix_type full
_refine_ls_number_parameters 191
_refine_ls_number_reflns 2478
_refine_ls_number_restraints 0
_refine_ls_restrained_S_all 1.006
_refine_ls_R_factor_all 0.1160
_refine_ls_R_factor_gt 0.0485
_refine_ls_shift/su_max 0.001
_refine_ls_shift/su_mean 0.000
_refine_ls_structure_factor_coef Fsqd
_refine_ls_weighting_details 'calc w=1/[\s^2^(Fo^2^)+(0.0343P)^2^+0.2069P] where P=(Fo^2^+2Fc^2^)/3'
_refine_ls_weighting_scheme calc
_refine_ls_wR_factor_gt 0.0911
_refine_ls_wR_factor_ref 0.1137
_reflns_number_gt 1323
_reflns_number_total 2478
_reflns_threshold_expression I>2\s(I)
_cod_data_source_file hb2920.cif
_cod_data_source_block I
_cod_original_sg_symbol_H-M 'P 21/c'
_cod_database_code 2221362
_cod_database_fobs_code 2221362

loop_
_symmetry_equiv_pos_as_xyz
'x, y, z'
'-x, y+1/2, -z+1/2'
'-x, -y, -z'
'x, -y-1/2, z-1/2'

loop_
_atom_site_type_symbol
_atom_site_label
_atom_site_fract_x
_atom_site_fract_y
_atom_site_fract_z
_atom_site_U_iso_or_equiv
_atom_site_adp_type
_atom_site_calc_flag
_atom_site_refinement_flags
_atom_site_occupancy
_atom_site_disorder_assembly
_atom_site_disorder_group
Cl Cl1 0.3842(2) 0.62724(6) 0.45177(7) 0.0534(3) Uani d . 1 . .
Cl Cl2 1.2166(3) 0.50424(7) 0.65897(7) 0.0651(4) Uani d . 1 . .
Cl Cl3 1.2331(3) 1.28010(7) 0.69130(8) 0.0698(4) Uani d . 1 . .
N N1 0.9665(7) 0.8466(2) 0.6071(2) 0.0471(9) Uani d . 1 . .
N N2 1.0608(7) 0.91708(18) 0.6266(2) 0.0474(9) Uani d . 1 . .
H H2 1.2318 0.9261 0.6437 0.057 Uiso calc R 1 . .
O O1 0.6119(6) 0.76626(15) 0.51866(18) 0.0542(8) Uani d . 1 . .
H H1 0.6800 0.8046 0.5397 0.081 Uiso calc R 1 . .
O O2 0.6214(6) 0.95721(16) 0.59872(19) 0.0619(9) Uani d . 1 . .
C C1 1.0059(8) 0.7165(2) 0.6081(2) 0.0408(10) Uani d . 1 . .
C C2 0.7633(8) 0.7076(2) 0.5502(2) 0.0399(10) Uani d . 1 . .
C C3 0.6750(8) 0.6374(2) 0.5262(2) 0.0411(11) Uani d . 1 . .
C C4 0.8115(8) 0.5751(2) 0.5595(3) 0.0455(11) Uani d . 1 . .
H H4 0.7479 0.5280 0.5428 0.055 Uiso calc R 1 . .
C C5 1.0456(9) 0.5834(2) 0.6182(3) 0.0461(11) Uani d . 1 . .
C C6 1.1444(9) 0.6532(2) 0.6417(3) 0.0450(11) Uani d . 1 . .
H H6 1.3036 0.6581 0.6801 0.054 Uiso calc R 1 . .
C C7 1.1106(9) 0.7906(3) 0.6314(2) 0.0452(11) Uani d . 1 . .
H H7 1.2817 0.7964 0.6639 0.054 Uiso calc R 1 . .
C C8 0.8673(9) 0.9716(2) 0.6171(3) 0.0450(11) Uani d . 1 . .
C C9 0.9672(8) 1.0483(2) 0.6324(3) 0.0410(10) Uani d . 1 . .
C C10 0.8110(9) 1.1062(2) 0.5936(3) 0.0506(12) Uani d . 1 . .
H H10 0.6519 1.0962 0.5566 0.061 Uiso calc R 1 . .
C C11 0.8935(9) 1.1786(3) 0.6102(3) 0.0543(12) Uani d . 1 . .
H H11 0.7949 1.2183 0.5842 0.065 Uiso calc R 1 . .
C C12 1.1270(9) 1.1895(2) 0.6666(3) 0.0477(12) Uani d . 1 . .
N N3 1.2807(7) 1.1365(2) 0.7059(2) 0.0502(10) Uani d . 1 . .
C C13 1.1988(9) 1.0670(2) 0.6874(3) 0.0493(11) Uani d . 1 . .
H H13 1.3051 1.0285 0.7133 0.059 Uiso calc R 1 . .

loop_
_atom_site_aniso_label
_atom_site_aniso_U_11
_atom_site_aniso_U_22
_atom_site_aniso_U_33
_atom_site_aniso_U_12
_atom_site_aniso_U_13
_atom_site_aniso_U_23
Cl1 0.0452(7) 0.0496(7) 0.0632(8) -0.0075(6) 0.0002(5) -0.0027(6)
Cl2 0.0715(9) 0.0529(8) 0.0676(8) 0.0141(7) -0.0015(6) 0.0027(6)
Cl3 0.0842(10) 0.0520(8) 0.0722(9) -0.0184(7) 0.0071(7) -0.0060(7)
N1 0.040(2) 0.040(2) 0.062(3) -0.0058(19) 0.0091(18) -0.0038(19)
N2 0.036(2) 0.037(2) 0.067(3) -0.0058(19) -0.0010(18) -0.0074(19)
O1 0.0454(19) 0.045(2) 0.069(2) -0.0041(16) -0.0032(15) -0.0010(16)
O2 0.0317(19) 0.060(2) 0.092(2) -0.0082(16) 0.0027(16) -0.0115(18)
C1 0.030(2) 0.045(3) 0.048(3) -0.004(2) 0.010(2) -0.005(2)
C2 0.034(3) 0.035(3) 0.050(3) -0.002(2) 0.005(2) -0.001(2)
C3 0.030(2) 0.049(3) 0.043(3) -0.002(2) 0.0032(19) 0.000(2)
C4 0.048(3) 0.038(3) 0.053(3) -0.005(2) 0.016(2) -0.003(2)
C5 0.048(3) 0.047(3) 0.044(3) 0.006(2) 0.010(2) 0.002(2)
C6 0.041(3) 0.049(3) 0.045(3) 0.005(2) 0.007(2) -0.004(2)
C7 0.035(3) 0.053(3) 0.048(3) -0.007(2) 0.006(2) -0.008(2)
C8 0.040(3) 0.046(3) 0.049(3) -0.008(2) 0.006(2) -0.005(2)
C9 0.033(3) 0.041(3) 0.049(3) -0.005(2) 0.006(2) -0.005(2)
C10 0.041(3) 0.053(3) 0.055(3) -0.008(2) -0.001(2) -0.001(2)
C11 0.053(3) 0.048(3) 0.061(3) -0.003(2) 0.003(2) 0.006(2)
C12 0.052(3) 0.046(3) 0.047(3) -0.015(2) 0.013(2) -0.001(2)
N3 0.043(2) 0.048(3) 0.057(2) -0.004(2) -0.0001(18) -0.006(2)
C13 0.043(3) 0.044(3) 0.061(3) -0.002(2) 0.004(2) -0.006(2)

loop_
_atom_type_symbol
_atom_type_description
_atom_type_scat_dispersion_real
_atom_type_scat_dispersion_imag
_atom_type_scat_source
C C 0.0033 0.0016 'International Tables Vol C Tables 4.2.6.8 and 6.1.1.4'
H H 0.0000 0.0000 'International Tables Vol C Tables 4.2.6.8 and 6.1.1.4'
N N 0.0061 0.0033 'International Tables Vol C Tables 4.2.6.8 and 6.1.1.4'
O O 0.0106 0.0060 'International Tables Vol C Tables 4.2.6.8 and 6.1.1.4'
Cl Cl 0.1484 0.1585 'International Tables Vol C Tables 4.2.6.8 and 6.1.1.4'

loop_
_geom_angle_atom_site_label_1
_geom_angle_atom_site_label_2
_geom_angle_atom_site_label_3
_geom_angle_site_symmetry_1
_geom_angle_site_symmetry_3
_geom_angle
_geom_angle_publ_flag
C7 N1 N2 . . 120.9(4) ?
C8 N2 N1 . . 115.9(4) ?
C8 N2 H2 . . 122.1 ?
N1 N2 H2 . . 122.1 ?
C2 O1 H1 . . 109.5 ?
C6 C1 C2 . . 118.8(4) ?
C6 C1 C7 . . 120.8(4) ?
C2 C1 C7 . . 120.4(4) ?
O1 C2 C3 . . 118.6(4) ?
O1 C2 C1 . . 121.8(4) ?
C3 C2 C1 . . 119.5(4) ?
C2 C3 C4 . . 121.5(4) ?
C2 C3 Cl1 . . 119.1(3) ?
C4 C3 Cl1 . . 119.4(3) ?
C3 C4 C5 . . 119.3(4) ?
C3 C4 H4 . . 120.4 ?
C5 C4 H4 . . 120.4 ?
C6 C5 C4 . . 120.6(4) ?
C6 C5 Cl2 . . 120.8(4) ?
C4 C5 Cl2 . . 118.6(3) ?
C5 C6 C1 . . 120.3(4) ?
C5 C6 H6 . . 119.9 ?
C1 C6 H6 . . 119.9 ?
N1 C7 C1 . . 119.3(4) ?
N1 C7 H7 . . 120.3 ?
C1 C7 H7 . . 120.3 ?
O2 C8 N2 . . 121.3(4) ?
O2 C8 C9 . . 122.0(4) ?
N2 C8 C9 . . 116.7(4) ?
C13 C9 C10 . . 117.2(4) ?
C13 C9 C8 . . 124.0(4) ?
C10 C9 C8 . . 118.6(4) ?
C11 C10 C9 . . 119.6(4) ?
C11 C10 H10 . . 120.2 ?
C9 C10 H10 . . 120.2 ?
C12 C11 C10 . . 117.3(4) ?
C12 C11 H11 . . 121.4 ?
C10 C11 H11 . . 121.4 ?
N3 C12 C11 . . 125.5(4) ?
N3 C12 Cl3 . . 115.8(3) ?
C11 C12 Cl3 . . 118.7(4) ?
C12 N3 C13 . . 115.9(4) ?
N3 C13 C9 . . 124.5(4) ?
N3 C13 H13 . . 117.7 ?
C9 C13 H13 . . 117.7 ?

loop_
_geom_bond_atom_site_label_1
_geom_bond_atom_site_label_2
_geom_bond_site_symmetry_2
_geom_bond_distance
_geom_bond_publ_flag
Cl1 C3 . 1.739(4) ?
Cl2 C5 . 1.736(4) ?
Cl3 C12 . 1.742(4) ?
N1 C7 . 1.263(5) ?
N1 N2 . 1.372(4) ?
N2 C8 . 1.358(5) ?
N2 H2 . 0.8600 ?
O1 C2 . 1.349(4) ?
O1 H1 . 0.8200 ?
O2 C8 . 1.227(5) ?
C1 C6 . 1.396(5) ?
C1 C2 . 1.414(5) ?
C1 C7 . 1.460(5) ?
C2 C3 . 1.375(5) ?
C3 C4 . 1.376(5) ?
C4 C5 . 1.389(5) ?
C4 H4 . 0.9300 ?
C5 C6 . 1.382(5) ?
C6 H6 . 0.9300 ?
C7 H7 . 0.9300 ?
C8 C9 . 1.474(5) ?
C9 C13 . 1.380(5) ?
C9 C10 . 1.391(5) ?
C10 C11 . 1.380(6) ?
C10 H10 . 0.9300 ?
C11 C12 . 1.373(6) ?
C11 H11 . 0.9300 ?
C12 N3 . 1.321(5) ?
N3 C13 . 1.337(5) ?
C13 H13 . 0.9300 ?

loop_
_geom_hbond_atom_site_label_D
_geom_hbond_atom_site_label_H
_geom_hbond_atom_site_label_A
_geom_hbond_site_symmetry_A
_geom_hbond_distance_DH
_geom_hbond_distance_HA
_geom_hbond_distance_DA
_geom_hbond_angle_DHA
N2 H2 O2 1_655 0.86 2.20 2.930(4) 142
O1 H1 N1 . 0.82 1.82 2.540(4) 147

loop_
_cod_related_entry_id
_cod_related_entry_database
_cod_related_entry_code
1 ChemSpider 24741864
